data_7249142
loop_
_publ_author_name
'Liu, Lu'
'Zhang, Le-Tian'
'Yuan, Feng-Chen'
'Ren, Hong-Xia'
'Ma, Yue'
'Wang, Qing-Lun'

_publ_section_title
;
 Extended viologen compounds with photochromism, photoresponsive
 luminescence and ultrahigh quenching efficiency
;
_journal_issue 33
_journal_name_full CrystEngComm
_journal_page_first 4431
_journal_page_last 4438
_journal_paper_doi 10.1039/D4CE00615A
_journal_volume 26
_journal_year 2024
_chemical_formula_sum 'C10 H9 Br N2 O2.5 S Zn0.5'
_chemical_formula_weight 341.85
_space_group_IT_number 15
_space_group_name_Hall '-C 2yc'
_space_group_name_H-M_alt 'C 1 2/c 1'
_symmetry_cell_setting monoclinic
_symmetry_space_group_name_H-M 'C 1 2/c 1'
_atom_sites_solution_hydrogens geom
_atom_sites_solution_primary direct
_atom_sites_solution_secondary difmap
_audit_creation_method SHELXL-97
_audit_update_record
;
2024-05-21 deposited with the CCDC.	2024-07-29 downloaded from the CCDC.
;
_cell_angle_alpha 90.00
_cell_angle_beta 92.158(3)
_cell_angle_gamma 90.00
_cell_formula_units_Z 8
_cell_length_a 11.9566(4)
_cell_length_b 12.1665(3)
_cell_length_c 16.0453(5)
_cell_measurement_reflns_used 4562
_cell_measurement_temperature 100(2)
_cell_measurement_theta_max 29.3600
_cell_measurement_theta_min 2.3700
_cell_volume 2332.45(12)
_computing_structure_refinement 'SHELXL-97 (Sheldrick, 1997)'
_computing_structure_solution 'SHELXS-97 (Sheldrick, 1990)'
_diffrn_ambient_temperature 100(2)
_diffrn_measured_fraction_theta_full 0.974
_diffrn_measured_fraction_theta_max 0.974
_diffrn_measurement_device_type 'CCD area detector'
_diffrn_measurement_method 'phi and omega scans'
_diffrn_radiation_monochromator graphite
_diffrn_radiation_source 'fine-focus sealed tube'
_diffrn_radiation_type MoK\a
_diffrn_radiation_wavelength 0.71073
_diffrn_reflns_av_R_equivalents 0.0215
_diffrn_reflns_av_sigmaI/netI 0.0267
_diffrn_reflns_limit_h_max 14
_diffrn_reflns_limit_h_min -8
_diffrn_reflns_limit_k_max 16
_diffrn_reflns_limit_k_min -11
_diffrn_reflns_limit_l_max 21
_diffrn_reflns_limit_l_min -19
_diffrn_reflns_number 7280
_diffrn_reflns_theta_full 29.40
_diffrn_reflns_theta_max 29.40
_diffrn_reflns_theta_min 2.39
_exptl_absorpt_coefficient_mu 4.700
_exptl_absorpt_correction_T_max 0.5391
_exptl_absorpt_correction_T_min 0.4533
_exptl_absorpt_correction_type multi-scan
_exptl_absorpt_process_details crystalclear
_exptl_crystal_colour yellow
_exptl_crystal_density_diffrn 1.947
_exptl_crystal_density_meas ?
_exptl_crystal_density_method 'not measured'
_exptl_crystal_description block
_exptl_crystal_F_000 1352
_exptl_crystal_size_max 0.20
_exptl_crystal_size_mid 0.15
_exptl_crystal_size_min 0.15
_refine_diff_density_max 0.474
_refine_diff_density_min -0.309
_refine_diff_density_rms 0.074
_refine_ls_extinction_method none
_refine_ls_goodness_of_fit_ref 1.037
_refine_ls_hydrogen_treatment mixed
_refine_ls_matrix_type full
_refine_ls_number_parameters 158
_refine_ls_number_reflns 2561
_refine_ls_number_restraints 0
_refine_ls_restrained_S_all 1.037
_refine_ls_R_factor_all 0.0261
_refine_ls_R_factor_gt 0.0216
_refine_ls_shift/su_max 0.000
_refine_ls_shift/su_mean 0.000
_refine_ls_structure_factor_coef Fsqd
_refine_ls_weighting_details 'calc w=1/[\s^2^(Fo^2^)+(0.0298P)^2^+1.2021P] where P=(Fo^2^+2Fc^2^)/3'
_refine_ls_weighting_scheme calc
_refine_ls_wR_factor_gt 0.0533
_refine_ls_wR_factor_ref 0.0545
_reflns_number_gt 2284
_reflns_number_total 2561
_reflns_threshold_expression >2sigma(I)
_cod_data_source_file d4ce00615a2.cif
_cod_data_source_block 3
_cod_depositor_comments
;
The following automatic conversions were performed:

data item '_exptl_crystal_density_meas' value 'none' was changed to
'?' -- the value is perceived as not measured.

Automatic conversion script
Id: cif_fix_values 8170 2020-07-09 18:12:32Z antanas 

 Adding full bibliography for 7249140--7249142.cif.
;
_cod_original_sg_symbol_H-M C2/c
_cod_original_formula_sum 'C10 H9 Br N2 O2.50 S Zn0.50'
_cod_database_code 7249142

loop_
_symmetry_equiv_pos_as_xyz
'x, y, z'
'-x, y, -z+1/2'
'x+1/2, y+1/2, z'
'-x+1/2, y+1/2, -z+1/2'
'-x, -y, -z'
'x, -y, z-1/2'
'-x+1/2, -y+1/2, -z'
'x+1/2, -y+1/2, z-1/2'

loop_
_atom_site_label
_atom_site_type_symbol
_atom_site_fract_x
_atom_site_fract_y
_atom_site_fract_z
_atom_site_U_iso_or_equiv
_atom_site_adp_type
_atom_site_occupancy
_atom_site_symmetry_multiplicity
_atom_site_calc_flag
_atom_site_refinement_flags
_atom_site_disorder_assembly
_atom_site_disorder_group
Br1 Br 0.501287(17) 0.073420(15) 0.123113(12) 0.01575(7) Uani 1 1 d . . .
Zn1 Zn 0.5000 0.17548(2) 0.2500 0.01085(9) Uani 1 2 d S . .
S1 S 0.11013(4) 0.27966(4) 0.42528(3) 0.01633(12) Uani 1 1 d . . .
O2 O 0.61410(12) 0.29181(11) 0.25733(9) 0.0161(3) Uani 1 1 d . . .
O1 O 0.77789(13) 0.20381(11) 0.26054(9) 0.0201(3) Uani 1 1 d . . .
N2 N 0.67111(15) 0.43684(12) 0.40550(10) 0.0129(3) Uani 1 1 d . . .
O3 O 0.5000 0.63184(17) 0.2500 0.0232(5) Uani 1 2 d SG . .
H3A H 0.4336 0.6599 0.2550 0.035 Uiso 0.50 1 d PG . .
H3B H 0.5457 0.6850 0.2638 0.035 Uiso 0.50 1 d PG . .
N1 N 0.33801(14) 0.33939(12) 0.44293(10) 0.0141(3) Uani 1 1 d . . .
C7 C 0.56615(17) 0.39962(15) 0.41361(13) 0.0130(4) Uani 1 1 d . . .
H7 H 0.5135 0.4038 0.3679 0.016 Uiso 1 1 calc R . .
C8 C 0.70499(17) 0.48102(15) 0.32338(12) 0.0147(4) Uani 1 1 d . . .
H8A H 0.7473 0.5503 0.3322 0.018 Uiso 1 1 calc R . .
H8B H 0.6373 0.4976 0.2881 0.018 Uiso 1 1 calc R . .
C10 C 0.72004(17) 0.28741(15) 0.26401(11) 0.0128(4) Uani 1 1 d . . .
C6 C 0.74833(18) 0.43189(15) 0.46904(13) 0.0168(4) Uani 1 1 d . . .
H6 H 0.8220 0.4582 0.4615 0.020 Uiso 1 1 calc R . .
C9 C 0.77737(18) 0.39808(15) 0.27900(13) 0.0158(4) Uani 1 1 d . . .
H9A H 0.8473 0.3863 0.3128 0.019 Uiso 1 1 calc R . .
H9B H 0.7980 0.4292 0.2247 0.019 Uiso 1 1 calc R . .
C1 C 0.24530(17) 0.28394(15) 0.46558(12) 0.0136(4) Uani 1 1 d . . .
C3 C 0.53472(17) 0.35491(15) 0.48909(12) 0.0135(4) Uani 1 1 d . . .
C2 C 0.42058(17) 0.31318(15) 0.49552(12) 0.0132(4) Uani 1 1 d . . .
C5 C 0.72036(19) 0.38874(17) 0.54473(13) 0.0187(4) Uani 1 1 d . . .
H5 H 0.7744 0.3855 0.5896 0.022 Uiso 1 1 calc R . .
C4 C 0.61344(18) 0.35031(16) 0.55501(13) 0.0176(4) Uani 1 1 d . . .
H4 H 0.5935 0.3206 0.6072 0.021 Uiso 1 1 calc R . .

loop_
_atom_site_aniso_label
_atom_site_aniso_U_11
_atom_site_aniso_U_22
_atom_site_aniso_U_33
_atom_site_aniso_U_23
_atom_site_aniso_U_13
_atom_site_aniso_U_12
Br1 0.01232(12) 0.01806(12) 0.01667(12) -0.00421(7) -0.00221(8) 0.00426(7)
Zn1 0.00692(17) 0.01153(16) 0.01400(17) 0.000 -0.00096(12) 0.000
S1 0.0101(3) 0.0232(3) 0.0157(3) 0.00369(18) 0.0004(2) -0.00246(19)
O2 0.0100(7) 0.0173(7) 0.0209(8) -0.0008(5) 0.0016(6) -0.0038(5)
O1 0.0146(8) 0.0203(7) 0.0255(8) -0.0045(6) 0.0011(6) 0.0022(6)
N2 0.0107(9) 0.0098(8) 0.0185(9) -0.0016(6) 0.0029(7) -0.0011(6)
O3 0.0107(11) 0.0225(11) 0.0361(13) 0.000 -0.0017(10) 0.000
N1 0.0100(9) 0.0158(8) 0.0166(9) -0.0001(6) 0.0023(7) -0.0012(6)
C7 0.0089(10) 0.0126(9) 0.0175(10) -0.0023(7) -0.0002(8) 0.0001(7)
C8 0.0120(10) 0.0130(10) 0.0191(10) 0.0041(7) 0.0030(8) -0.0023(7)
C10 0.0117(11) 0.0185(10) 0.0085(9) 0.0007(7) 0.0029(8) -0.0007(8)
C6 0.0110(11) 0.0140(10) 0.0255(11) -0.0039(8) 0.0002(9) -0.0033(7)
C9 0.0105(11) 0.0204(10) 0.0168(10) -0.0004(8) 0.0026(8) -0.0025(8)
C1 0.0111(10) 0.0156(9) 0.0143(10) -0.0019(7) 0.0020(8) 0.0000(7)
C3 0.0105(10) 0.0124(9) 0.0177(10) -0.0047(7) 0.0037(8) -0.0010(7)
C2 0.0129(11) 0.0133(9) 0.0136(10) -0.0027(7) 0.0040(8) -0.0005(7)
C5 0.0148(11) 0.0239(11) 0.0174(11) -0.0038(8) -0.0015(9) -0.0021(8)
C4 0.0156(11) 0.0206(10) 0.0167(10) -0.0009(8) 0.0005(9) -0.0022(8)

loop_
_atom_type_symbol
_atom_type_description
_atom_type_scat_dispersion_real
_atom_type_scat_dispersion_imag
_atom_type_scat_source
C C 0.0033 0.0016 'International Tables Vol C Tables 4.2.6.8 and 6.1.1.4'
H H 0.0000 0.0000 'International Tables Vol C Tables 4.2.6.8 and 6.1.1.4'
Br Br -0.2901 2.4595 'International Tables Vol C Tables 4.2.6.8 and 6.1.1.4'
N N 0.0061 0.0033 'International Tables Vol C Tables 4.2.6.8 and 6.1.1.4'
O O 0.0106 0.0060 'International Tables Vol C Tables 4.2.6.8 and 6.1.1.4'
S S 0.1246 0.1234 'International Tables Vol C Tables 4.2.6.8 and 6.1.1.4'
Zn Zn 0.2839 1.4301 'International Tables Vol C Tables 4.2.6.8 and 6.1.1.4'

loop_
_geom_angle_atom_site_label_1
_geom_angle_atom_site_label_2
_geom_angle_atom_site_label_3
_geom_angle
_geom_angle_site_symmetry_1
_geom_angle_site_symmetry_3
_geom_angle_publ_flag
O2 Zn1 O2 87.92(8) . 2_655 ?
O2 Zn1 Br1 110.51(4) . 2_655 ?
O2 Zn1 Br1 113.52(4) 2_655 2_655 ?
O2 Zn1 Br1 113.52(4) . . ?
O2 Zn1 Br1 110.51(4) 2_655 . ?
Br1 Zn1 Br1 117.260(15) 2_655 . ?
C1 S1 C2 88.08(10) . 7_556 ?
C10 O2 Zn1 131.54(12) . . ?
C7 N2 C6 121.71(17) . . ?
C7 N2 C8 119.45(17) . . ?
C6 N2 C8 118.80(17) . . ?
H3A O3 H3B 104.5 . . ?
C2 N1 C1 107.97(16) . . ?
N2 C7 C3 119.94(19) . . ?
N2 C7 H7 120.0 . . ?
C3 C7 H7 120.0 . . ?
N2 C8 C9 110.60(15) . . ?
N2 C8 H8A 109.5 . . ?
C9 C8 H8A 109.5 . . ?
N2 C8 H8B 109.5 . . ?
C9 C8 H8B 109.5 . . ?
H8A C8 H8B 108.1 . . ?
O1 C10 O2 126.26(18) . . ?
O1 C10 C9 119.07(18) . . ?
O2 C10 C9 114.67(17) . . ?
N2 C6 C5 120.09(19) . . ?
N2 C6 H6 120.0 . . ?
C5 C6 H6 120.0 . . ?
C8 C9 C10 113.49(17) . . ?
C8 C9 H9A 108.9 . . ?
C10 C9 H9A 108.9 . . ?
C8 C9 H9B 108.9 . . ?
C10 C9 H9B 108.9 . . ?
H9A C9 H9B 107.7 . . ?
N1 C1 C1 117.9(2) . 7_556 ?
N1 C1 S1 132.79(15) . . ?
C1 C1 S1 109.3(2) 7_556 . ?
C4 C3 C7 118.70(18) . . ?
C4 C3 C2 122.61(18) . . ?
C7 C3 C2 118.68(18) . . ?
N1 C2 C3 123.42(17) . . ?
N1 C2 S1 116.75(15) . 7_556 ?
C3 C2 S1 119.81(15) . 7_556 ?
C6 C5 C4 119.5(2) . . ?
C6 C5 H5 120.2 . . ?
C4 C5 H5 120.2 . . ?
C5 C4 C3 120.02(19) . . ?
C5 C4 H4 120.0 . . ?
C3 C4 H4 120.0 . . ?

loop_
_geom_bond_atom_site_label_1
_geom_bond_atom_site_label_2
_geom_bond_distance
_geom_bond_site_symmetry_2
_geom_bond_publ_flag
Br1 Zn1 2.3852(2) . ?
Zn1 O2 1.9663(14) . ?
Zn1 O2 1.9663(13) 2_655 ?
Zn1 Br1 2.3852(2) 2_655 ?
S1 C1 1.719(2) . ?
S1 C2 1.7495(19) 7_556 ?
O2 C10 1.268(2) . ?
O1 C10 1.232(2) . ?
N2 C7 1.345(3) . ?
N2 C6 1.351(3) . ?
N2 C8 1.493(2) . ?
O3 H3A 0.8701 . ?
O3 H3B 0.8701 . ?
N1 C2 1.314(3) . ?
N1 C1 1.359(3) . ?
C7 C3 1.392(3) . ?
C7 H7 0.9500 . ?
C8 C9 1.523(3) . ?
C8 H8A 0.9900 . ?
C8 H8B 0.9900 . ?
C10 C9 1.526(3) . ?
C6 C5 1.376(3) . ?
C6 H6 0.9500 . ?
C9 H9A 0.9900 . ?
C9 H9B 0.9900 . ?
C1 C1 1.380(4) 7_556 ?
C3 C4 1.390(3) . ?
C3 C2 1.463(3) . ?
C2 S1 1.7495(19) 7_556 ?
C5 C4 1.377(3) . ?
C5 H5 0.9500 . ?
C4 H4 0.9500 . ?
